data_7054054
loop_
_publ_author_name
'Chen, Kai-Jie'
'He, Chun-Ting'
'Liao, Pei-Qin'
'Wei, Yong-Sheng'
'Zhang, Peng-Xiang'
'Xue, Wei'
'Zhang, Wei-Xiong'
'Zhang, Jie-Peng'
'Chen, Xiao-Ming'

_publ_section_title
;
 A flexible, porous, cluster-based Zn-pyrazolate-dicarboxylate framework
 showing selective adsorption properties
;
_journal_issue 5
_journal_name_full 'New Journal of Chemistry'
_journal_page_first 2002
_journal_paper_doi 10.1039/c3nj00918a
_journal_volume 38
_journal_year 2014
_chemical_formula_sum 'C87.5 H81.5 N8.5 O26.5 Zn7'
_chemical_formula_weight 2133.70
_chemical_name_systematic
; 
 ? 
;
_space_group_IT_number 64
_symmetry_cell_setting orthorhombic
_symmetry_space_group_name_Hall '-C 2ac 2'
_symmetry_space_group_name_H-M 'C m c a'
_atom_sites_solution_hydrogens geom
_atom_sites_solution_primary direct
_atom_sites_solution_secondary difmap
_audit_creation_method SHELXL-97
_cell_angle_alpha 90.00
_cell_angle_beta 90.00
_cell_angle_gamma 90.00
_cell_formula_units_Z 4
_cell_length_a 21.9889(3)
_cell_length_b 24.0194(2)
_cell_length_c 18.0882(2)
_cell_measurement_temperature 300(2)
_cell_volume 9553.47(19)
_computing_structure_refinement 'SHELXL-97 (Sheldrick, 1997)'
_computing_structure_solution 'SHELXS-97 (Sheldrick, 1990)'
_diffrn_ambient_temperature 300(2)
_diffrn_measured_fraction_theta_full 0.998
_diffrn_measured_fraction_theta_max 0.998
_diffrn_measurement_device_type ccd
_diffrn_measurement_method '/w scan'
_diffrn_radiation_monochromator graphite
_diffrn_radiation_source 'fine-focus sealed tube'
_diffrn_radiation_type CuK\a
_diffrn_radiation_wavelength 1.54178
_diffrn_reflns_av_R_equivalents 0.0318
_diffrn_reflns_av_sigmaI/netI 0.0125
_diffrn_reflns_limit_h_max 25
_diffrn_reflns_limit_h_min -25
_diffrn_reflns_limit_k_max 27
_diffrn_reflns_limit_k_min -19
_diffrn_reflns_limit_l_max 20
_diffrn_reflns_limit_l_min -20
_diffrn_reflns_number 52339
_diffrn_reflns_theta_full 62.55
_diffrn_reflns_theta_max 62.55
_diffrn_reflns_theta_min 4.42
_exptl_absorpt_coefficient_mu 2.574
_exptl_absorpt_correction_T_max 0.7829
_exptl_absorpt_correction_T_min 0.5123
_exptl_absorpt_correction_type multi-scan
_exptl_absorpt_process_details sadabs
_exptl_crystal_colour colourless
_exptl_crystal_density_diffrn 1.483
_exptl_crystal_density_method 'not measured'
_exptl_crystal_description block
_exptl_crystal_F_000 4352
_exptl_crystal_size_max 0.30
_exptl_crystal_size_mid 0.20
_exptl_crystal_size_min 0.10
_platon_squeeze_details
;
Two and a half N,N-dimethylformamide and two water molecules 
were omitted through the squeeze routine. 
;
_refine_diff_density_max 0.458
_refine_diff_density_min -0.591
_refine_diff_density_rms 0.072
_refine_ls_extinction_method none
_refine_ls_goodness_of_fit_ref 1.028
_refine_ls_hydrogen_treatment constr
_refine_ls_matrix_type full
_refine_ls_number_parameters 320
_refine_ls_number_reflns 3922
_refine_ls_number_restraints 40
_refine_ls_restrained_S_all 1.043
_refine_ls_R_factor_all 0.0345
_refine_ls_R_factor_gt 0.0334
_refine_ls_shift/su_max 0.002
_refine_ls_shift/su_mean 0.000
_refine_ls_structure_factor_coef Fsqd
_refine_ls_weighting_details 'calc w=1/[\s^2^(Fo^2^)+(0.0623P)^2^+20.7688P] where P=(Fo^2^+2Fc^2^)/3'
_refine_ls_weighting_scheme calc
_refine_ls_wR_factor_gt 0.1045
_refine_ls_wR_factor_ref 0.1058
_reflns_number_gt 3774
_reflns_number_total 3922
_reflns_threshold_expression >2sigma(I)
_cod_data_source_file c3nj00918a.txt
_cod_data_source_block 1-300K
_cod_original_cell_volume 9553.49(19)
_cod_original_sg_symbol_H-M cmca
_cod_original_formula_sum 'C87.50 H81.50 N8.50 O26.50 Zn7'
_cod_database_code 7054054

loop_
_symmetry_equiv_pos_as_xyz
'x, y, z'
'-x, -y+1/2, z+1/2'
'-x, y+1/2, -z+1/2'
'x, -y, -z'
'x+1/2, y+1/2, z'
'-x+1/2, -y+1, z+1/2'
'-x+1/2, y+1, -z+1/2'
'x+1/2, -y+1/2, -z'
'-x, -y, -z'
'x, y-1/2, -z-1/2'
'x, -y-1/2, z-1/2'
'-x, y, z'
'-x+1/2, -y+1/2, -z'
'x+1/2, y, -z-1/2'
'x+1/2, -y, z-1/2'
'-x+1/2, y+1/2, z'

loop_
_atom_site_label
_atom_site_type_symbol
_atom_site_fract_x
_atom_site_fract_y
_atom_site_fract_z
_atom_site_U_iso_or_equiv
_atom_site_adp_type
_atom_site_occupancy
_atom_site_symmetry_multiplicity
_atom_site_calc_flag
_atom_site_refinement_flags
_atom_site_disorder_assembly
_atom_site_disorder_group
Zn1 Zn 0.429701(16) 0.582753(14) 0.881726(18) 0.03355(14) Uani 1 1 d . . .
Zn2 Zn 0.5000 0.5000 1.0000 0.0384(2) Uani 1 4 d S . .
Zn3 Zn 0.5000 0.47493(2) 0.83372(3) 0.04090(17) Uani 1 2 d S . .
C1 C 0.38934(14) 0.41289(11) 0.96802(15) 0.0408(6) Uani 1 1 d . A .
C2 C 0.34982(14) 0.38534(12) 0.91146(16) 0.0455(7) Uani 1 1 d U . .
C3A C 0.3031(11) 0.3492(14) 0.9329(10) 0.111(9) Uani 0.49(3) 1 d PU A 1
H3AA H 0.2962 0.3431 0.9829 0.134 Uiso 0.49(3) 1 calc PR A 1
C4A C 0.2669(11) 0.3225(13) 0.8817(9) 0.110(9) Uani 0.49(3) 1 d PU A 1
H4AA H 0.2350 0.2995 0.8958 0.132 Uiso 0.49(3) 1 calc PR A 1
C6A C 0.3195(10) 0.3680(9) 0.7849(11) 0.056(4) Uani 0.49(3) 1 d PU A 1
H6AA H 0.3243 0.3764 0.7350 0.067 Uiso 0.49(3) 1 calc PR A 1
C7A C 0.3554(9) 0.3961(9) 0.8374(10) 0.053(4) Uani 0.49(3) 1 d PU A 1
H7AA H 0.3834 0.4225 0.8215 0.064 Uiso 0.49(3) 1 calc PR A 1
C3B C 0.3291(10) 0.3325(5) 0.9201(10) 0.080(6) Uani 0.51(3) 1 d P A 2
H3BA H 0.3365 0.3137 0.9641 0.096 Uiso 0.51(3) 1 calc PR A 2
C4B C 0.2969(11) 0.3062(5) 0.8638(10) 0.085(6) Uani 0.51(3) 1 d P A 2
H4BA H 0.2858 0.2691 0.8695 0.101 Uiso 0.51(3) 1 calc PR A 2
C6B C 0.3062(10) 0.3870(9) 0.7907(11) 0.057(4) Uani 0.51(3) 1 d P A 2
H6BA H 0.3005 0.4050 0.7457 0.068 Uiso 0.51(3) 1 calc PR A 2
C7B C 0.3379(9) 0.4119(9) 0.8466(11) 0.058(4) Uani 0.51(3) 1 d P A 2
H7BA H 0.3517 0.4482 0.8402 0.069 Uiso 0.51(3) 1 calc PR A 2
C5 C 0.28199(19) 0.33252(15) 0.8030(2) 0.0631(10) Uani 1 1 d U . .
C8 C 0.27827(16) 0.5052(3) 0.56399(19) 0.0917(17) Uani 1 1 d . . .
C9 C 0.26457(19) 0.5466(3) 0.6131(2) 0.115(2) Uani 1 1 d . . .
H9A H 0.2322 0.5706 0.6043 0.138 Uiso 1 1 calc R . .
C10 C 0.29955(18) 0.5522(3) 0.6758(2) 0.0899(16) Uani 1 1 d . . .
H10A H 0.2903 0.5802 0.7095 0.108 Uiso 1 1 calc R . .
C11 C 0.34749(15) 0.51764(17) 0.68960(17) 0.0598(9) Uani 1 1 d . . .
C12 C 0.3595(2) 0.47506(19) 0.6405(2) 0.0741(11) Uani 1 1 d . . .
H12A H 0.3911 0.4503 0.6500 0.089 Uiso 1 1 calc R . .
C13 C 0.3246(2) 0.4689(2) 0.5771(2) 0.0904(15) Uani 1 1 d . . .
H13A H 0.3328 0.4403 0.5439 0.108 Uiso 1 1 calc R . .
C14 C 0.38738(14) 0.52542(13) 0.75592(16) 0.0477(7) Uani 1 1 d . . .
C15 C 0.5000 0.35000(18) 0.8443(3) 0.0595(13) Uani 1 2 d S . .
H15A H 0.5000 0.3551 0.8953 0.071 Uiso 1 2 calc SR . .
C16 C 0.5000 0.29647(19) 0.8168(3) 0.0721(17) Uani 1 2 d S . .
H16A H 0.5000 0.2664 0.8492 0.087 Uiso 1 2 calc SR . .
C17 C 0.5000 0.28713(18) 0.7414(3) 0.0580(12) Uani 1 2 d S . .
C18 C 0.5000 0.3334(2) 0.6977(3) 0.085(2) Uani 1 2 d S . .
H18A H 0.5000 0.3294 0.6465 0.102 Uiso 1 2 calc SR . .
C19 C 0.5000 0.3860(2) 0.7282(3) 0.0756(18) Uani 1 2 d S . .
H19A H 0.5000 0.4168 0.6970 0.091 Uiso 1 2 calc SR . .
C20 C 0.5000 0.23063(17) 0.7086(3) 0.0562(12) Uani 1 2 d S . .
C21 C 0.45008(18) 0.19897(15) 0.6892(3) 0.0733(11) Uani 1 1 d D . .
C22A C 0.3825(3) 0.2099(5) 0.7038(8) 0.110(3) Uani 0.625(10) 1 d PDU B 1
H22A H 0.3755 0.2495 0.6976 0.132 Uiso 0.625(10) 1 calc PR B 1
H22B H 0.3595 0.1911 0.6654 0.132 Uiso 0.625(10) 1 calc PR B 1
C23A C 0.3572(10) 0.1941(11) 0.7730(11) 0.324(13) Uani 0.625(10) 1 d PDU B 1
H23A H 0.3147 0.2034 0.7738 0.486 Uiso 0.625(10) 1 calc PR B 1
H23B H 0.3778 0.2136 0.8120 0.486 Uiso 0.625(10) 1 calc PR B 1
H23C H 0.3620 0.1547 0.7798 0.486 Uiso 0.625(10) 1 calc PR B 1
C22B C 0.3920(6) 0.2242(7) 0.6608(11) 0.110(3) Uani 0.375(10) 1 d PDU B 2
H22C H 0.3918 0.2622 0.6788 0.132 Uiso 0.375(10) 1 calc PR B 2
H22D H 0.3968 0.2266 0.6076 0.132 Uiso 0.375(10) 1 calc PR B 2
C23B C 0.3304(10) 0.2036(18) 0.673(3) 0.324(13) Uani 0.375(10) 1 d PDU B 2
H23D H 0.3018 0.2285 0.6499 0.486 Uiso 0.375(10) 1 calc PR B 2
H23E H 0.3223 0.2014 0.7247 0.486 Uiso 0.375(10) 1 calc PR B 2
H23F H 0.3264 0.1672 0.6510 0.486 Uiso 0.375(10) 1 calc PR B 2
N1 N 0.5000 0.39409(14) 0.80138(19) 0.0490(9) Uani 1 2 d S . .
N2 N 0.46935(13) 0.15109(10) 0.65802(15) 0.0518(6) Uani 1 1 d . . .
O1 O 0.5000 0.53584(9) 0.90228(13) 0.0291(5) Uani 1 2 d S . .
O2 O 0.43062(10) 0.44453(9) 0.94714(11) 0.0472(5) Uani 1 1 d . . .
O3 O 0.37864(10) 0.39984(10) 1.03439(11) 0.0559(6) Uani 1 1 d . . .
O4 O 0.2500 0.30267(16) 0.7500 0.0950(16) Uani 1 2 d S . .
O5 O 0.43439(11) 0.49604(10) 0.75892(12) 0.0566(6) Uani 1 1 d . . .
O6 O 0.37214(10) 0.55998(11) 0.80395(12) 0.0570(6) Uani 1 1 d . . .
O7 O 0.24361(17) 0.5000 0.5000 0.123(2) Uani 1 2 d S . .

loop_
_atom_site_aniso_label
_atom_site_aniso_U_11
_atom_site_aniso_U_22
_atom_site_aniso_U_33
_atom_site_aniso_U_23
_atom_site_aniso_U_13
_atom_site_aniso_U_12
Zn1 0.0428(2) 0.0298(2) 0.0281(2) 0.00364(12) 0.00386(13) 0.00469(13)
Zn2 0.0632(5) 0.0307(4) 0.0213(3) 0.0067(3) 0.000 0.000
Zn3 0.0598(4) 0.0247(3) 0.0382(3) -0.0097(2) 0.000 0.000
C1 0.0489(16) 0.0382(14) 0.0352(15) 0.0006(11) -0.0077(12) -0.0023(12)
C2 0.0523(17) 0.0470(16) 0.0370(15) 0.0054(13) -0.0119(13) -0.0086(13)
C3A 0.105(13) 0.19(2) 0.042(5) 0.039(10) -0.028(8) -0.093(13)
C4A 0.115(13) 0.152(19) 0.062(6) 0.036(9) -0.035(8) -0.093(13)
C6A 0.064(9) 0.074(11) 0.031(4) 0.002(6) -0.013(5) -0.007(6)
C7A 0.049(8) 0.073(10) 0.038(5) 0.008(6) -0.006(5) -0.022(6)
C3B 0.120(13) 0.056(5) 0.062(9) 0.030(5) -0.059(9) -0.039(7)
C4B 0.138(14) 0.042(4) 0.073(9) 0.017(5) -0.067(9) -0.026(6)
C6B 0.065(8) 0.067(10) 0.038(6) 0.011(6) -0.013(5) -0.008(6)
C7B 0.052(8) 0.070(9) 0.051(7) 0.016(6) -0.010(6) -0.016(6)
C5 0.082(2) 0.0523(19) 0.0553(19) 0.0022(16) -0.0378(19) -0.0051(18)
C8 0.0419(18) 0.204(5) 0.0295(17) -0.013(2) 0.0000(15) -0.007(3)
C9 0.051(2) 0.254(8) 0.039(2) -0.025(3) -0.0032(16) 0.042(3)
C10 0.053(2) 0.177(5) 0.0405(19) -0.023(2) -0.0030(16) 0.028(3)
C11 0.0500(18) 0.100(3) 0.0295(15) -0.0020(16) -0.0002(13) -0.0094(18)
C12 0.081(3) 0.096(3) 0.0448(19) -0.011(2) -0.0165(19) -0.007(2)
C13 0.088(3) 0.142(4) 0.041(2) -0.022(2) -0.008(2) -0.015(3)
C14 0.0495(17) 0.0636(19) 0.0299(14) 0.0042(14) -0.0012(13) -0.0072(15)
C15 0.105(4) 0.033(2) 0.041(2) -0.0087(19) 0.000 0.000
C16 0.137(5) 0.029(2) 0.051(3) -0.006(2) 0.000 0.000
C17 0.091(4) 0.029(2) 0.054(3) -0.014(2) 0.000 0.000
C18 0.172(7) 0.041(3) 0.041(3) -0.017(2) 0.000 0.000
C19 0.156(6) 0.032(2) 0.038(3) -0.0069(19) 0.000 0.000
C20 0.087(3) 0.029(2) 0.053(3) -0.0171(19) 0.000 0.000
C21 0.076(2) 0.0410(18) 0.103(3) -0.0337(19) -0.007(2) 0.0132(17)
C22A 0.088(4) 0.084(5) 0.159(9) -0.062(6) 0.043(5) 0.002(4)
C23A 0.205(17) 0.38(2) 0.39(3) -0.09(2) -0.056(19) 0.059(18)
C22B 0.088(4) 0.084(5) 0.159(9) -0.062(6) 0.043(5) 0.002(4)
C23B 0.205(17) 0.38(2) 0.39(3) -0.09(2) -0.056(19) 0.059(18)
N1 0.082(3) 0.0287(17) 0.0365(18) -0.0099(14) 0.000 0.000
N2 0.0592(14) 0.0326(12) 0.0637(16) -0.0189(12) -0.0054(13) 0.0056(11)
O1 0.0432(13) 0.0214(11) 0.0227(11) 0.0017(9) 0.000 0.000
O2 0.0595(12) 0.0460(11) 0.0362(10) 0.0023(9) -0.0078(9) -0.0178(10)
O3 0.0617(13) 0.0733(14) 0.0327(11) 0.0037(10) -0.0098(9) -0.0242(11)
O4 0.145(4) 0.054(2) 0.086(3) 0.000 -0.084(3) 0.000
O5 0.0706(14) 0.0582(13) 0.0408(12) -0.0063(10) -0.0140(10) 0.0073(12)
O6 0.0524(12) 0.0800(16) 0.0386(11) -0.0083(11) -0.0043(9) 0.0087(11)
O7 0.0434(19) 0.297(8) 0.0299(17) -0.031(3) 0.000 0.000

loop_
_atom_type_symbol
_atom_type_description
_atom_type_scat_dispersion_real
_atom_type_scat_dispersion_imag
_atom_type_scat_source
C C 0.0181 0.0091 'International Tables Vol C Tables 4.2.6.8 and 6.1.1.4'
H H 0.0000 0.0000 'International Tables Vol C Tables 4.2.6.8 and 6.1.1.4'
N N 0.0311 0.0180 'International Tables Vol C Tables 4.2.6.8 and 6.1.1.4'
O O 0.0492 0.0322 'International Tables Vol C Tables 4.2.6.8 and 6.1.1.4'
Zn Zn -1.5491 0.6778 'International Tables Vol C Tables 4.2.6.8 and 6.1.1.4'

loop_
_geom_angle_atom_site_label_1
_geom_angle_atom_site_label_2
_geom_angle_atom_site_label_3
_geom_angle
_geom_angle_site_symmetry_1
_geom_angle_site_symmetry_3
O3 Zn1 O1 115.85(9) 4_567 .
O3 Zn1 O6 104.32(10) 4_567 .
O1 Zn1 O6 119.04(9) . .
O3 Zn1 N2 111.05(11) 4_567 10_567
O1 Zn1 N2 101.42(9) . 10_567
O6 Zn1 N2 104.61(11) . 10_567
O3 Zn1 Zn1 125.50(7) 4_567 12_655
O1 Zn1 Zn1 37.51(5) . 12_655
O6 Zn1 Zn1 129.98(6) . 12_655
N2 Zn1 Zn1 64.05(8) 10_567 12_655
O3 Zn1 Zn3 132.97(7) 4_567 .
O1 Zn1 Zn3 35.41(6) . .
O6 Zn1 Zn3 83.67(7) . .
N2 Zn1 Zn3 111.37(8) 10_567 .
Zn1 Zn1 Zn3 60.494(8) 12_655 .
O1 Zn2 O1 180.0 9_667 .
O1 Zn2 O2 97.09(7) 9_667 12_655
O1 Zn2 O2 82.91(7) . 12_655
O1 Zn2 O2 82.91(7) 9_667 9_667
O1 Zn2 O2 97.09(7) . 9_667
O2 Zn2 O2 94.14(12) 12_655 9_667
O1 Zn2 O2 97.09(7) 9_667 .
O1 Zn2 O2 82.91(7) . .
O2 Zn2 O2 85.86(12) 12_655 .
O2 Zn2 O2 180.00(11) 9_667 .
O1 Zn2 O2 82.91(7) 9_667 4_567
O1 Zn2 O2 97.09(7) . 4_567
O2 Zn2 O2 180.0 12_655 4_567
O2 Zn2 O2 85.86(12) 9_667 4_567
O2 Zn2 O2 94.14(12) . 4_567
O1 Zn2 Zn3 142.71(6) 9_667 .
O1 Zn2 Zn3 37.29(6) . .
O2 Zn2 Zn3 57.63(5) 12_655 .
O2 Zn2 Zn3 122.37(5) 9_667 .
O2 Zn2 Zn3 57.63(5) . .
O2 Zn2 Zn3 122.37(5) 4_567 .
O1 Zn2 Zn3 37.29(6) 9_667 9_667
O1 Zn2 Zn3 142.71(6) . 9_667
O2 Zn2 Zn3 122.37(5) 12_655 9_667
O2 Zn2 Zn3 57.63(5) 9_667 9_667
O2 Zn2 Zn3 122.37(5) . 9_667
O2 Zn2 Zn3 57.63(5) 4_567 9_667
Zn3 Zn2 Zn3 180.0 . 9_667
O1 Zn3 N1 156.48(12) . .
O1 Zn3 O5 103.83(8) . .
N1 Zn3 O5 92.67(10) . .
O1 Zn3 O5 103.83(8) . 12_655
N1 Zn3 O5 92.67(10) . 12_655
O5 Zn3 O5 89.91(14) . 12_655
O1 Zn3 Zn2 38.39(7) . .
N1 Zn3 Zn2 118.09(10) . .
O5 Zn3 Zn2 126.95(7) . .
O5 Zn3 Zn2 126.95(7) 12_655 .
O1 Zn3 Zn1 36.07(4) . 12_655
N1 Zn3 Zn1 150.446(10) . 12_655
O5 Zn3 Zn1 109.05(7) . 12_655
O5 Zn3 Zn1 68.31(6) 12_655 12_655
Zn2 Zn3 Zn1 64.326(11) . 12_655
O1 Zn3 Zn1 36.07(4) . .
N1 Zn3 Zn1 150.446(10) . .
O5 Zn3 Zn1 68.31(6) . .
O5 Zn3 Zn1 109.05(7) 12_655 .
Zn2 Zn3 Zn1 64.326(11) . .
Zn1 Zn3 Zn1 59.012(15) 12_655 .
O2 C1 O3 125.2(3) . .
O2 C1 C2 119.1(3) . .
O3 C1 C2 115.6(3) . .
C3B C2 C7B 118.2(11) . .
C3B C2 C7A 108.6(11) . .
C7B C2 C7A 23.9(7) . .
C3B C2 C3A 31.0(11) . .
C7B C2 C3A 112.8(11) . .
C7A C2 C3A 116.9(11) . .
C3B C2 C1 122.0(7) . .
C7B C2 C1 119.6(9) . .
C7A C2 C1 122.2(8) . .
C3A C2 C1 120.7(8) . .
C4A C3A C2 121.7(14) . .
C4A C3A H3AA 119.1 . .
C2 C3A H3AA 119.1 . .
C3A C4A C5 116.2(12) . .
C3A C4A H4AA 121.9 . .
C5 C4A H4AA 121.9 . .
C5 C6A C7A 121.9(18) . .
C5 C6A H6AA 119.1 . .
C7A C6A H6AA 119.1 . .
C2 C7A C6A 121.3(17) . .
C2 C7A H7AA 119.4 . .
C6A C7A H7AA 119.4 . .
C2 C3B C4B 120.7(11) . .
C2 C3B H3BA 119.6 . .
C4B C3B H3BA 119.6 . .
C5 C4B C3B 121.5(10) . .
C5 C4B H4BA 119.3 . .
C3B C4B H4BA 119.3 . .
C7B C6B C5 118.4(16) . .
C7B C6B H6BA 120.8 . .
C5 C6B H6BA 120.8 . .
C2 C7B C6B 122.1(17) . .
C2 C7B H7BA 119.0 . .
C6B C7B H7BA 119.0 . .
C6A C5 C4B 112.9(11) . .
C6A C5 O4 120.9(10) . .
C4B C5 O4 117.2(6) . .
C6A C5 C6B 22.4(10) . .
C4B C5 C6B 118.6(10) . .
O4 C5 C6B 123.6(8) . .
C6A C5 C4A 121.2(11) . .
C4B C5 C4A 34.0(9) . .
O4 C5 C4A 117.8(7) . .
C6B C5 C4A 112.4(11) . .
C13 C8 C9 121.2(4) . .
C13 C8 O7 119.8(4) . .
C9 C8 O7 119.1(4) . .
C8 C9 C10 118.9(5) . .
C8 C9 H9A 120.5 . .
C10 C9 H9A 120.5 . .
C11 C10 C9 121.5(5) . .
C11 C10 H10A 119.3 . .
C9 C10 H10A 119.3 . .
C10 C11 C12 118.7(3) . .
C10 C11 C14 121.5(3) . .
C12 C11 C14 119.8(3) . .
C11 C12 C13 120.4(4) . .
C11 C12 H12A 119.8 . .
C13 C12 H12A 119.8 . .
C8 C13 C12 119.3(5) . .
C8 C13 H13A 120.4 . .
C12 C13 H13A 120.4 . .
O6 C14 O5 124.5(3) . .
O6 C14 C11 118.9(3) . .
O5 C14 C11 116.6(3) . .
N1 C15 C16 122.6(4) . .
N1 C15 H15A 118.7 . .
C16 C15 H15A 118.7 . .
C15 C16 C17 120.5(5) . .
C15 C16 H16A 119.8 . .
C17 C16 H16A 119.8 . .
C18 C17 C16 116.1(4) . .
C18 C17 C20 120.9(4) . .
C16 C17 C20 123.0(4) . .
C17 C18 C19 120.9(5) . .
C17 C18 H18A 119.5 . .
C19 C18 H18A 119.5 . .
N1 C19 C18 122.0(5) . .
N1 C19 H19A 119.0 . .
C18 C19 H19A 119.0 . .
C21 C20 C21 105.3(4) 12_655 .
C21 C20 C17 127.33(19) 12_655 .
C21 C20 C17 127.33(19) . .
N2 C21 C20 109.0(3) . .
N2 C21 C22B 117.9(7) . .
C20 C21 C22B 122.7(8) . .
N2 C21 C22A 121.5(5) . .
C20 C21 C22A 129.3(5) . .
C22B C21 C22A 33.5(7) . .
C23A C22A C21 119.1(14) . .
C23A C22A H22A 107.6 . .
C21 C22A H22A 107.6 . .
C23A C22A H22B 107.6 . .
C21 C22A H22B 107.6 . .
H22A C22A H22B 107.0 . .
C22A C23A H23A 109.5 . .
C22A C23A H23B 109.5 . .
H23A C23A H23B 109.5 . .
C22A C23A H23C 109.5 . .
H23A C23A H23C 109.5 . .
H23B C23A H23C 109.5 . .
C23B C22B C21 127(2) . .
C23B C22B H22C 105.5 . .
C21 C22B H22C 105.5 . .
C23B C22B H22D 105.5 . .
C21 C22B H22D 105.5 . .
H22C C22B H22D 106.1 . .
C22B C23B H23D 109.5 . .
C22B C23B H23E 109.5 . .
H23D C23B H23E 109.5 . .
C22B C23B H23F 109.5 . .
H23D C23B H23F 109.5 . .
H23E C23B H23F 109.5 . .
C15 N1 C19 117.9(4) . .
C15 N1 Zn3 127.0(3) . .
C19 N1 Zn3 115.1(3) . .
N2 N2 C21 108.3(2) 12_655 .
N2 N2 Zn1 115.95(8) 12_655 10_557
C21 N2 Zn1 135.7(3) . 10_557
Zn3 O1 Zn1 108.53(8) . 12_655
Zn3 O1 Zn1 108.53(8) . .
Zn1 O1 Zn1 104.98(10) 12_655 .
Zn3 O1 Zn2 104.32(10) . .
Zn1 O1 Zn2 115.13(8) 12_655 .
Zn1 O1 Zn2 115.13(8) . .
C1 O2 Zn2 137.02(18) . .
C1 O3 Zn1 125.8(2) . 4_567
C5 O4 C5 117.8(4) . 7_546
C14 O5 Zn3 138.7(2) . .
C14 O6 Zn1 120.6(2) . .
C8 O7 C8 113.6(4) 4_566 .

loop_
_geom_bond_atom_site_label_1
_geom_bond_atom_site_label_2
_geom_bond_distance
_geom_bond_site_symmetry_2
Zn1 O3 1.933(2) 4_567
Zn1 O1 1.9487(14) .
Zn1 O6 1.970(2) .
Zn1 N2 1.993(2) 10_567
Zn1 Zn1 3.0916(7) 12_655
Zn1 Zn3 3.1386(5) .
Zn2 O1 1.966(2) 9_667
Zn2 O1 1.966(2) .
Zn2 O2 2.2398(19) 12_655
Zn2 O2 2.2398(19) 9_667
Zn2 O2 2.2398(19) .
Zn2 O2 2.2398(19) 4_567
Zn2 Zn3 3.0673(5) .
Zn2 Zn3 3.0673(5) 9_667
Zn3 O1 1.918(2) .
Zn3 N1 2.028(3) .
Zn3 O5 2.042(2) .
Zn3 O5 2.042(2) 12_655
Zn3 Zn1 3.1386(5) 12_655
C1 O2 1.243(4) .
C1 O3 1.263(4) .
C1 C2 1.496(4) .
C2 C3B 1.357(14) .
C2 C7B 1.36(2) .
C2 C7A 1.370(19) .
C2 C3A 1.400(17) .
C3A C4A 1.38(3) .
C3A H3AA 0.9300 .
C4A C5 1.481(16) .
C4A H4AA 0.9300 .
C6A C5 1.23(2) .
C6A C7A 1.41(3) .
C6A H6AA 0.9300 .
C7A H7AA 0.9300 .
C3B C4B 1.39(2) .
C3B H3BA 0.9300 .
C4B C5 1.310(14) .
C4B H4BA 0.9300 .
C6B C7B 1.37(3) .
C6B C5 1.43(2) .
C6B H6BA 0.9300 .
C7B H7BA 0.9300 .
C5 O4 1.389(4) .
C8 C13 1.362(7) .
C8 C9 1.365(8) .
C8 O7 1.392(4) .
C9 C10 1.377(5) .
C9 H9A 0.9300 .
C10 C11 1.365(6) .
C10 H10A 0.9300 .
C11 C12 1.380(6) .
C11 C14 1.498(4) .
C12 C13 1.387(5) .
C12 H12A 0.9300 .
C13 H13A 0.9300 .
C14 O6 1.248(4) .
C14 O5 1.253(4) .
C15 N1 1.313(6) .
C15 C16 1.379(6) .
C15 H15A 0.9300 .
C16 C17 1.382(7) .
C16 H16A 0.9300 .
C17 C18 1.364(7) .
C17 C20 1.481(6) .
C18 C19 1.380(7) .
C18 H18A 0.9300 .
C19 N1 1.338(6) .
C19 H19A 0.9300 .
C20 C21 1.381(5) 12_655
C20 C21 1.381(5) .
C21 N2 1.349(4) .
C21 C22B 1.504(9) .
C21 C22A 1.532(7) .
C22A C23A 1.421(10) .
C22A H22A 0.9700 .
C22A H22B 0.9700 .
C23A H23A 0.9600 .
C23A H23B 0.9600 .
C23A H23C 0.9600 .
C22B C23B 1.458(10) .
C22B H22C 0.9700 .
C22B H22D 0.9700 .
C23B H23D 0.9600 .
C23B H23E 0.9600 .
C23B H23F 0.9600 .
N2 N2 1.348(6) 12_655
N2 Zn1 1.993(2) 10_557
O1 Zn1 1.9487(14) 12_655
O3 Zn1 1.933(2) 4_567
O4 C5 1.389(4) 7_546
O7 C8 1.392(4) 4_566

loop_
_platon_squeeze_void_nr
_platon_squeeze_void_average_x
_platon_squeeze_void_average_y
_platon_squeeze_void_average_z
_platon_squeeze_void_volume
_platon_squeeze_void_count_electrons
1 -0.038 0.500 0.128 1616.5 37.1
2 0.298 0.000 -0.195 1616.0 37.1
